data_7059698
loop_
_publ_author_name
'Rodrigues, Daniel A.'
'Pinheiro, Pedro de Sena M.'
'S. Sagrillo, Fernanda'
'R. Freitas, Maria Clara'
'A. Alves, Marina'
'Thota, Sreekanth'
'Tinoco, Luzineide W.'
'Magalh\~aes, Alvicler'
'Sant&#x2019;Anna, Carlos M. R.'
'Fraga, Carlos A. M.'

_publ_section_title
;
 Structure--property relationship studies of 3-acyl-substituted furans:
 the serendipitous identification and characterization of a new
 non-classical hydrogen bond donor moiety
;
_journal_issue 26
_journal_name_full 'New Journal of Chemistry'
_journal_page_first 10994
_journal_page_last 11005
_journal_paper_doi 10.1039/D0NJ01598A
_journal_volume 44
_journal_year 2020
_chemical_formula_moiety 'C12 H10 N2 O2'
_chemical_formula_sum 'C12 H10 N2 O2'
_chemical_formula_weight 214.22
_space_group_crystal_system monoclinic
_space_group_IT_number 14
_space_group_name_Hall '-P 2yn'
_space_group_name_H-M_alt 'P 1 21/n 1'
_atom_sites_solution_hydrogens geom
_audit_creation_date 2020-06-05
_audit_creation_method
;
Olex2 1.3
(compiled 2020.02.04 svn.rd84adfe8 for OlexSys, GUI svn.r6032)
;
_audit_update_record
;
2020-06-05 deposited with the CCDC.	2020-06-11 downloaded from the CCDC.
;
_cell_angle_alpha 90
_cell_angle_beta 104.141(5)
_cell_angle_gamma 90
_cell_formula_units_Z 4
_cell_length_a 11.3370(10)
_cell_length_b 4.9540(4)
_cell_length_c 19.4646(16)
_cell_measurement_reflns_used 3084
_cell_measurement_temperature 293.0
_cell_measurement_theta_max 24.34
_cell_measurement_theta_min 2.36
_cell_volume 1060.07(16)
_computing_data_collection 'Apex3 (Bruker, 2012)'
_computing_molecular_graphics 'Olex2 1.3 (Dolomanov et al., 2009)'
_computing_publication_material 'Olex2 1.3 (Dolomanov et al., 2009)'
_computing_structure_refinement 'SHELXL 2018/3 (Sheldrick, 2015)'
_computing_structure_solution 'SHELXT 2014/5 (Sheldrick, 2014)'
_diffrn_ambient_temperature 293.0
_diffrn_detector 'Photon 100 detector'
_diffrn_detector_type 'CMOS area detector'
_diffrn_measured_fraction_theta_full 0.999
_diffrn_measured_fraction_theta_max 0.999
_diffrn_measurement_device 'Bruker D8 Venture diffractometer'
_diffrn_measurement_device_type bruker
_diffrn_measurement_method '\f and \w scans'
_diffrn_radiation_monochromator 'Quazar multilayer mirror'
_diffrn_radiation_probe x-ray
_diffrn_radiation_type MoK\a
_diffrn_radiation_wavelength 0.71073
_diffrn_reflns_av_R_equivalents 0.1634
_diffrn_reflns_av_unetI/netI 0.0542
_diffrn_reflns_Laue_measured_fraction_full 0.999
_diffrn_reflns_Laue_measured_fraction_max 0.999
_diffrn_reflns_limit_h_max 13
_diffrn_reflns_limit_h_min -13
_diffrn_reflns_limit_k_max 5
_diffrn_reflns_limit_k_min -5
_diffrn_reflns_limit_l_max 23
_diffrn_reflns_limit_l_min -23
_diffrn_reflns_number 23399
_diffrn_reflns_point_group_measured_fraction_full 0.999
_diffrn_reflns_point_group_measured_fraction_max 0.999
_diffrn_reflns_theta_full 25.242
_diffrn_reflns_theta_max 25.355
_diffrn_reflns_theta_min 2.158
_diffrn_source 'Microfocus sealed tube'
_diffrn_source_current 1.0
_diffrn_source_power 0.05
_diffrn_source_type 'Incoatec I\ms'
_diffrn_source_voltage 50.0
_diffrn_standards_number 0
_exptl_absorpt_coefficient_mu 0.094
_exptl_absorpt_correction_type none
_exptl_crystal_colour colourless
_exptl_crystal_colour_primary colourless
_exptl_crystal_density_diffrn 1.342
_exptl_crystal_description block
_exptl_crystal_F_000 448
_exptl_crystal_size_max 0.434
_exptl_crystal_size_mid 0.393
_exptl_crystal_size_min 0.174
_refine_diff_density_max 0.158
_refine_diff_density_min -0.156
_refine_diff_density_rms 0.037
_refine_ls_extinction_coef 0.018(3)
_refine_ls_extinction_expression Fc^*^=kFc[1+0.001xFc^2^\l^3^/sin(2\q)]^-1/4^
_refine_ls_extinction_method 'SHELXL-2018/3 (Sheldrick 2018)'
_refine_ls_goodness_of_fit_ref 1.060
_refine_ls_hydrogen_treatment constr
_refine_ls_matrix_type full
_refine_ls_number_parameters 146
_refine_ls_number_reflns 1928
_refine_ls_number_restraints 0
_refine_ls_restrained_S_all 1.060
_refine_ls_R_factor_all 0.1009
_refine_ls_R_factor_gt 0.0524
_refine_ls_shift/su_max 0.000
_refine_ls_shift/su_mean 0.000
_refine_ls_structure_factor_coef Fsqd
_refine_ls_weighting_details 'w=1/[\s^2^(Fo^2^)+(0.0543P)^2^+0.2843P] where P=(Fo^2^+2Fc^2^)/3'
_refine_ls_weighting_scheme calc
_refine_ls_wR_factor_gt 0.1139
_refine_ls_wR_factor_ref 0.1337
_reflns_Friedel_coverage 0.000
_reflns_number_gt 1223
_reflns_number_total 1928
_reflns_threshold_expression 'I > 2\s(I)'
_cod_data_source_file d0nj01598a2.cif
_cod_data_source_block mo_pif4_0m_a
_cod_depositor_comments
;Adding full bibliography for 7059697--7059698.cif.

 Adding full bibliography for 7059697--7059698.cif.
;
_cod_database_code 7059698
_shelx_shelxl_version_number 2018/3
_audit_contact_letter
;
Please consider this CIF for submission to the Cambridge Crystallographic
Data Centre. I certify that all authors have seen and approved of this
submission, that all have made significant scientific contributions to the
work reported, and that all share responsibility and accountability for
the results.

This CIF  is submitted as a personal communication

This CIF is submitted as part of a journal submission
<Insert Journal details here>

<Insert NAME here>
;
_shelx_space_group_comment
;
The symmetry employed for this shelxl refinement is uniquely defined
by the following loop, which should always be used as a source of
symmetry information in preference to the above space-group names.
They are only intended as comments.
;
_shelx_estimated_absorpt_t_max 0.984
_shelx_estimated_absorpt_t_min 0.960
_olex2_refinement_description
;
1. Fixed Uiso
 At 1.2 times of:
  All C(H) groups, All N(H) groups
2.a Aromatic/amide H refined with riding coordinates:
 N1(H1), C7(H7), C6(H6), C10(H10), C5(H5), C2(H2), C11(H11), C12(H12), C4(H4),
 C3(H3)
;
_olex2_submission_original_sample_id pif4
_olex2_submission_special_instructions 'No special instructions were received'

loop_
_space_group_symop_operation_xyz
'x, y, z'
'-x+1/2, y+1/2, -z+1/2'
'-x, -y, -z'
'x-1/2, -y-1/2, z-1/2'

loop_
_atom_site_label
_atom_site_type_symbol
_atom_site_fract_x
_atom_site_fract_y
_atom_site_fract_z
_atom_site_U_iso_or_equiv
_atom_site_adp_type
_atom_site_occupancy
_atom_site_site_symmetry_order
_atom_site_calc_flag
_atom_site_refinement_flags_posn
_atom_site_refinement_flags_adp
_atom_site_refinement_flags_occupancy
_atom_site_disorder_assembly
_atom_site_disorder_group
O2 O 0.91129(15) 1.0625(4) 0.41125(9) 0.0578(6) Uani 1 1 d . . . . .
N1 N 0.87668(17) 0.7508(4) 0.48658(10) 0.0477(6) Uani 1 1 d . . . . .
H1 H 0.945742 0.787540 0.514925 0.057 Uiso 1 1 calc R U . . .
N2 N 0.80350(17) 0.5617(4) 0.50668(10) 0.0439(5) Uani 1 1 d . . . . .
O1 O 0.56768(17) 0.6104(4) 0.30566(10) 0.0727(7) Uani 1 1 d . . . . .
C1 C 0.7792(2) 0.2479(5) 0.59568(12) 0.0404(6) Uani 1 1 d . . . . .
C9 C 0.7329(2) 0.8088(5) 0.37098(12) 0.0392(6) Uani 1 1 d . . . . .
C7 C 0.8481(2) 0.4467(5) 0.56606(12) 0.0430(6) Uani 1 1 d . . . . .
H7 H 0.926507 0.490742 0.591135 0.052 Uiso 1 1 calc R U . . .
C8 C 0.8445(2) 0.8809(5) 0.42417(12) 0.0416(6) Uani 1 1 d . . . . .
C6 C 0.8368(2) 0.1020(5) 0.65499(13) 0.0476(7) Uani 1 1 d . . . . .
H6 H 0.919031 0.130562 0.675315 0.057 Uiso 1 1 calc R U . . .
C10 C 0.6905(2) 0.9544(6) 0.30649(13) 0.0536(7) Uani 1 1 d . . . . .
H10 H 0.725399 1.108833 0.292773 0.064 Uiso 1 1 calc R U . . .
C5 C 0.7735(3) -0.0856(5) 0.68428(14) 0.0542(7) Uani 1 1 d . . . . .
H5 H 0.813386 -0.182687 0.724074 0.065 Uiso 1 1 calc R U . . .
C2 C 0.6568(2) 0.2047(6) 0.56715(14) 0.0581(8) Uani 1 1 d . . . . .
H2 H 0.616261 0.303478 0.527808 0.070 Uiso 1 1 calc R U . . .
C11 C 0.5922(2) 0.8291(6) 0.26982(15) 0.0610(8) Uani 1 1 d . . . . .
H11 H 0.546344 0.883481 0.225612 0.073 Uiso 1 1 calc R U . . .
C12 C 0.6547(2) 0.6041(6) 0.36721(14) 0.0626(8) Uani 1 1 d . . . . .
H12 H 0.659537 0.474225 0.402298 0.075 Uiso 1 1 calc R U . . .
C4 C 0.6527(3) -0.1299(5) 0.65533(15) 0.0596(8) Uani 1 1 d . . . . .
H4 H 0.610245 -0.257159 0.674982 0.072 Uiso 1 1 calc R U . . .
C3 C 0.5941(3) 0.0171(6) 0.59637(16) 0.0672(9) Uani 1 1 d . . . . .
H3 H 0.511788 -0.011346 0.576377 0.081 Uiso 1 1 calc R U . . .

loop_
_atom_site_aniso_label
_atom_site_aniso_U_11
_atom_site_aniso_U_22
_atom_site_aniso_U_33
_atom_site_aniso_U_23
_atom_site_aniso_U_13
_atom_site_aniso_U_12
O2 0.0497(11) 0.0736(12) 0.0470(11) 0.0085(9) 0.0056(9) -0.0233(10)
N1 0.0395(11) 0.0600(13) 0.0407(12) 0.0022(10) 0.0040(9) -0.0158(10)
N2 0.0416(12) 0.0504(12) 0.0394(12) -0.0017(10) 0.0090(10) -0.0130(10)
O1 0.0664(13) 0.0741(14) 0.0610(13) 0.0065(11) -0.0161(10) -0.0224(11)
C1 0.0439(14) 0.0426(13) 0.0345(13) -0.0077(11) 0.0094(11) -0.0066(11)
C9 0.0344(13) 0.0444(14) 0.0383(14) -0.0029(11) 0.0078(10) -0.0028(11)
C7 0.0401(14) 0.0518(15) 0.0348(14) -0.0068(12) 0.0046(11) -0.0067(12)
C8 0.0388(14) 0.0496(15) 0.0375(14) -0.0012(12) 0.0112(11) -0.0009(12)
C6 0.0451(15) 0.0522(15) 0.0449(15) -0.0006(12) 0.0100(12) -0.0033(12)
C10 0.0530(17) 0.0609(17) 0.0455(16) 0.0051(13) 0.0090(13) -0.0062(14)
C5 0.0635(19) 0.0512(16) 0.0490(16) 0.0057(13) 0.0159(14) 0.0000(14)
C2 0.0524(17) 0.0708(19) 0.0461(16) 0.0076(14) 0.0024(13) -0.0163(14)
C11 0.0561(18) 0.0702(19) 0.0476(16) 0.0069(15) -0.0048(14) -0.0013(15)
C12 0.0615(18) 0.0636(18) 0.0483(17) 0.0079(14) -0.0141(14) -0.0151(15)
C4 0.070(2) 0.0576(17) 0.0563(18) -0.0020(14) 0.0258(16) -0.0175(15)
C3 0.0488(17) 0.082(2) 0.068(2) -0.0039(17) 0.0087(15) -0.0241(16)

loop_
_atom_type_symbol
_atom_type_description
_atom_type_scat_dispersion_real
_atom_type_scat_dispersion_imag
_atom_type_scat_source
C C 0.0033 0.0016 'International Tables Vol C Tables 4.2.6.8 and 6.1.1.4'
H H 0.0000 0.0000 'International Tables Vol C Tables 4.2.6.8 and 6.1.1.4'
N N 0.0061 0.0033 'International Tables Vol C Tables 4.2.6.8 and 6.1.1.4'
O O 0.0106 0.0060 'International Tables Vol C Tables 4.2.6.8 and 6.1.1.4'

loop_
_geom_angle_atom_site_label_1
_geom_angle_atom_site_label_2
_geom_angle_atom_site_label_3
_geom_angle
_geom_angle_site_symmetry_1
_geom_angle_site_symmetry_3
_geom_angle_publ_flag
N2 N1 H1 118.8 . . ?
C8 N1 H1 118.8 . . ?
C8 N1 N2 122.4(2) . . ?
C7 N2 N1 115.5(2) . . ?
C11 O1 C12 106.1(2) . . ?
C6 C1 C7 119.5(2) . . ?
C2 C1 C7 121.9(2) . . ?
C2 C1 C6 118.6(2) . . ?
C10 C9 C8 123.0(2) . . ?
C12 C9 C8 131.9(2) . . ?
C12 C9 C10 105.0(2) . . ?
N2 C7 C1 121.8(2) . . ?
N2 C7 H7 119.1 . . ?
C1 C7 H7 119.1 . . ?
O2 C8 N1 119.1(2) . . ?
O2 C8 C9 119.8(2) . . ?
N1 C8 C9 121.1(2) . . ?
C1 C6 H6 119.7 . . ?
C5 C6 C1 120.6(2) . . ?
C5 C6 H6 119.7 . . ?
C9 C10 H10 126.4 . . ?
C11 C10 C9 107.2(2) . . ?
C11 C10 H10 126.4 . . ?
C6 C5 H5 119.7 . . ?
C4 C5 C6 120.6(3) . . ?
C4 C5 H5 119.7 . . ?
C1 C2 H2 119.7 . . ?
C3 C2 C1 120.6(3) . . ?
C3 C2 H2 119.7 . . ?
O1 C11 H11 124.8 . . ?
C10 C11 O1 110.5(2) . . ?
C10 C11 H11 124.8 . . ?
O1 C12 H12 124.4 . . ?
C9 C12 O1 111.2(2) . . ?
C9 C12 H12 124.4 . . ?
C5 C4 H4 120.4 . . ?
C5 C4 C3 119.2(3) . . ?
C3 C4 H4 120.4 . . ?
C2 C3 C4 120.5(3) . . ?
C2 C3 H3 119.8 . . ?
C4 C3 H3 119.8 . . ?

loop_
_geom_bond_atom_site_label_1
_geom_bond_atom_site_label_2
_geom_bond_distance
_geom_bond_site_symmetry_2
_geom_bond_publ_flag
O2 C8 1.241(3) . ?
N1 H1 0.8600 . ?
N1 N2 1.370(2) . ?
N1 C8 1.345(3) . ?
N2 C7 1.277(3) . ?
O1 C11 1.354(3) . ?
O1 C12 1.354(3) . ?
C1 C7 1.460(3) . ?
C1 C6 1.383(3) . ?
C1 C2 1.380(3) . ?
C9 C8 1.470(3) . ?
C9 C10 1.426(3) . ?
C9 C12 1.337(3) . ?
C7 H7 0.9300 . ?
C6 H6 0.9300 . ?
C6 C5 1.380(3) . ?
C10 H10 0.9300 . ?
C10 C11 1.322(4) . ?
C5 H5 0.9300 . ?
C5 C4 1.365(4) . ?
C2 H2 0.9300 . ?
C2 C3 1.375(4) . ?
C11 H11 0.9300 . ?
C12 H12 0.9300 . ?
C4 H4 0.9300 . ?
C4 C3 1.384(4) . ?
C3 H3 0.9300 . ?

loop_
_geom_hbond_atom_site_label_D
_geom_hbond_atom_site_label_H
_geom_hbond_atom_site_label_A
_geom_hbond_distance_DH
_geom_hbond_distance_HA
_geom_hbond_distance_DA
_geom_hbond_angle_DHA
_geom_hbond_site_symmetry_A
_geom_hbond_publ_flag
N1 H1 O2 0.86 2.03 2.873(3) 167.9 3_776 yes
C12 H12 N2 0.93 2.32 2.832(3) 114.7 . yes

loop_
_geom_torsion_atom_site_label_1
_geom_torsion_atom_site_label_2
_geom_torsion_atom_site_label_3
_geom_torsion_atom_site_label_4
_geom_torsion
_geom_torsion_site_symmetry_1
_geom_torsion_site_symmetry_2
_geom_torsion_site_symmetry_3
_geom_torsion_site_symmetry_4
_geom_torsion_publ_flag
O2 C8 N1 H1 -4.8 . . . . ?
N1 N2 C7 C1 177.81(19) . . . . ?
N2 N1 C8 O2 175.2(2) . . . . ?
N2 N1 C8 C9 -5.6(3) . . . . ?
C1 C6 C5 C4 -0.2(4) . . . . ?
C1 C2 C3 C4 0.6(4) . . . . ?
C9 C10 C11 O1 -0.4(3) . . . . ?
C7 C1 C6 C5 179.5(2) . . . . ?
C7 C1 C2 C3 -179.7(2) . . . . ?
C8 N1 N2 C7 177.2(2) . . . . ?
C8 C9 C10 C11 177.0(2) . . . . ?
C8 C9 C12 O1 -176.3(2) . . . . ?
C6 C1 C7 N2 171.1(2) . . . . ?
C6 C1 C2 C3 -1.2(4) . . . . ?
C6 C5 C4 C3 -0.4(4) . . . . ?
C10 C9 C8 O2 -5.8(4) . . . . ?
C10 C9 C8 N1 175.1(2) . . . . ?
C10 C9 C12 O1 0.2(3) . . . . ?
C5 C4 C3 C2 0.2(4) . . . . ?
C2 C1 C7 N2 -10.4(4) . . . . ?
C2 C1 C6 C5 1.0(4) . . . . ?
C11 O1 C12 C9 -0.4(3) . . . . ?
C12 O1 C11 C10 0.5(3) . . . . ?
C12 C9 C8 O2 170.2(3) . . . . ?
C12 C9 C8 N1 -8.9(4) . . . . ?
C12 C9 C10 C11 0.1(3) . . . . ?
